data_7010683
loop_
_publ_author_name
'Wagner, Gabriele'
'Haukka, Matti'

_publ_section_title
;
 Stereoselective [2&#x00A0;+&#x00A0;3] cycloaddition of nitrones to
 platinum-bound organonitriles. First enantioselective synthesis of
 \D4-1,2,4-oxadiazolines&#x2020;
;
_journal_issue 18
_journal_name_full 'Journal of the Chemical Society, Dalton Transactions'
_journal_page_first 2690
_journal_paper_doi 10.1039/b102291c
_journal_year 2001
_chemical_formula_sum 'C22 H22 Cl2 N2 O2 Pt S'
_chemical_formula_weight 644.47
_chemical_name_systematic
; 
? 
;
_space_group_IT_number 2
_symmetry_cell_setting triclinic
_symmetry_space_group_name_Hall '-P 1'
_symmetry_space_group_name_H-M 'P -1'
_atom_sites_solution_hydrogens geom
_atom_sites_solution_primary direct
_atom_sites_solution_secondary difmap
_audit_creation_method SHELXL-97
_cell_angle_alpha 79.9300(10)
_cell_angle_beta 87.5930(10)
_cell_angle_gamma 86.1150(10)
_cell_formula_units_Z 2
_cell_length_a 9.5957(2)
_cell_length_b 9.7390(2)
_cell_length_c 12.1048(2)
_cell_measurement_temperature 150(2)
_cell_volume 1110.71(4)
_computing_cell_refinement 'Denzo/Scalepack (Otwinowski & Minor, 1997)'
_computing_data_collection 'Collect (Nonius, 1999)'
_computing_data_reduction 'Denzo/Scalepack (Otwinowski & Minor, 1997)'
_computing_molecular_graphics 'XP in SHELXTL v.5.1 (Bruker Axs, 1998)'
_computing_publication_material SHELXL-97
_computing_structure_refinement 'SHELXL-97 (Sheldrick, 1997)'
_computing_structure_solution 'DIRDIF99 (Beurskens et al., 1999)'
_diffrn_ambient_temperature 150(2)
_diffrn_measured_fraction_theta_full 0.990
_diffrn_measured_fraction_theta_max 0.990
_diffrn_measurement_device_type 'Nonius KappaCCD'
_diffrn_measurement_method phi-scan
_diffrn_radiation_monochromator graphite
_diffrn_radiation_source 'fine-focus sealed tube'
_diffrn_radiation_type MoK\a
_diffrn_radiation_wavelength 0.71073
_diffrn_reflns_av_R_equivalents 0.0309
_diffrn_reflns_av_sigmaI/netI 0.0333
_diffrn_reflns_limit_h_max 11
_diffrn_reflns_limit_h_min -11
_diffrn_reflns_limit_k_max 11
_diffrn_reflns_limit_k_min -11
_diffrn_reflns_limit_l_max 14
_diffrn_reflns_limit_l_min -14
_diffrn_reflns_number 14335
_diffrn_reflns_theta_full 25.52
_diffrn_reflns_theta_max 25.52
_diffrn_reflns_theta_min 3.70
_exptl_absorpt_coefficient_mu 6.673
_exptl_absorpt_correction_T_max 0.35950
_exptl_absorpt_correction_T_min 0.22326
_exptl_absorpt_correction_type multi-scan
_exptl_absorpt_process_details 'Xprep in Shelxtl v. 5.1 (Bruker AXS, 1998)'
_exptl_crystal_colour colorless
_exptl_crystal_density_diffrn 1.927
_exptl_crystal_density_method 'not measured'
_exptl_crystal_description plate
_exptl_crystal_F_000 624
_exptl_crystal_size_max 0.20
_exptl_crystal_size_mid 0.10
_exptl_crystal_size_min 0.10
_refine_diff_density_max 0.898
_refine_diff_density_min -1.202
_refine_diff_density_rms 0.110
_refine_ls_extinction_method none
_refine_ls_goodness_of_fit_ref 1.060
_refine_ls_hydrogen_treatment mixed
_refine_ls_matrix_type full
_refine_ls_number_parameters 273
_refine_ls_number_reflns 4104
_refine_ls_number_restraints 0
_refine_ls_restrained_S_all 1.060
_refine_ls_R_factor_all 0.0229
_refine_ls_R_factor_gt 0.0214
_refine_ls_shift/su_max 0.001
_refine_ls_shift/su_mean 0.000
_refine_ls_structure_factor_coef Fsqd
_refine_ls_weighting_details 'calc w=1/[\s^2^(Fo^2^)+(0.0229P)^2^+1.4338P] where P=(Fo^2^+2Fc^2^)/3'
_refine_ls_weighting_scheme calc
_refine_ls_wR_factor_gt 0.0522
_refine_ls_wR_factor_ref 0.0531
_reflns_number_gt 3938
_reflns_number_total 4104
_reflns_threshold_expression >2sigma(I)
_cod_data_source_file b102291c.txt
_cod_data_source_block gw227aab
_cod_depositor_comments
;
The following automatic conversions were performed:
'_symmetry_cell_setting' value 'Triclinic' changed to 'triclinic'
according to '/home/saulius/struct/CIF-dictionaries/cif_core.dic'
dictionary named 'cif_core.dic' version 2.4.1 from 2010-06-29.

Automatic conversion script
Id: cif_fix_enum 1527 2010-12-29 10:47:43Z saulius 
;
_cod_database_code 7010683

loop_
_symmetry_equiv_pos_as_xyz
'x, y, z'
'-x, -y, -z'

loop_
_atom_site_label
_atom_site_type_symbol
_atom_site_fract_x
_atom_site_fract_y
_atom_site_fract_z
_atom_site_U_iso_or_equiv
_atom_site_adp_type
_atom_site_occupancy
_atom_site_symmetry_multiplicity
_atom_site_calc_flag
_atom_site_refinement_flags
_atom_site_disorder_assembly
_atom_site_disorder_group
C1 C 0.2286(4) 0.3628(4) 0.3574(3) 0.0252(7) Uani 1 1 d . . .
C2 C 0.0894(4) 0.4342(4) 0.3402(3) 0.0247(7) Uani 1 1 d . . .
C3 C -0.0267(4) 0.3631(4) 0.3260(3) 0.0328(9) Uani 1 1 d . . .
H3 H -0.0191 0.2649 0.3281 0.039 Uiso 1 1 calc R . .
C4 C -0.1551(4) 0.4382(5) 0.3086(4) 0.0410(10) Uani 1 1 d . . .
H4 H -0.2352 0.3907 0.2973 0.049 Uiso 1 1 calc R . .
C5 C -0.1677(5) 0.5785(5) 0.3076(4) 0.0419(10) Uani 1 1 d . . .
H5 H -0.2561 0.6279 0.2963 0.050 Uiso 1 1 calc R . .
C6 C -0.0517(5) 0.6491(5) 0.3230(4) 0.0442(11) Uani 1 1 d . . .
H6 H -0.0606 0.7471 0.3216 0.053 Uiso 1 1 calc R . .
C7 C 0.0771(4) 0.5774(4) 0.3406(3) 0.0351(9) Uani 1 1 d . . .
H7 H 0.1565 0.6255 0.3527 0.042 Uiso 1 1 calc R . .
C8 C 0.5009(5) 0.3093(5) 0.5315(3) 0.0404(10) Uani 1 1 d . . .
H8A H 0.5104 0.3955 0.5613 0.061 Uiso 1 1 calc R . .
H8B H 0.5923 0.2582 0.5298 0.061 Uiso 1 1 calc R . .
H8C H 0.4354 0.2510 0.5797 0.061 Uiso 1 1 calc R . .
C9 C 0.4207(4) 0.2191(4) 0.3702(3) 0.0246(7) Uani 1 1 d . . .
H9 H 0.4080 0.1390 0.4331 0.030 Uiso 1 1 calc R . .
C10 C 0.5425(3) 0.1843(4) 0.2964(3) 0.0214(7) Uani 1 1 d . . .
C11 C 0.5563(4) 0.2468(4) 0.1848(3) 0.0223(7) Uani 1 1 d . . .
H11 H 0.4859 0.3130 0.1522 0.027 Uiso 1 1 calc R . .
C12 C 0.6728(4) 0.2129(4) 0.1203(3) 0.0265(8) Uani 1 1 d . . .
H12 H 0.6806 0.2533 0.0432 0.032 Uiso 1 1 calc R . .
C13 C 0.7771(4) 0.1203(4) 0.1691(3) 0.0305(8) Uani 1 1 d . . .
H13 H 0.8569 0.0975 0.1251 0.037 Uiso 1 1 calc R . .
C14 C 0.7666(4) 0.0605(4) 0.2810(4) 0.0338(9) Uani 1 1 d . . .
H14 H 0.8400 -0.0013 0.3143 0.041 Uiso 1 1 calc R . .
C15 C 0.6489(4) 0.0907(4) 0.3447(3) 0.0301(8) Uani 1 1 d . . .
H15 H 0.6405 0.0477 0.4213 0.036 Uiso 1 1 calc R . .
C16 C 0.0492(3) 0.3030(4) -0.0084(3) 0.0257(7) Uani 1 1 d . . .
H16A H -0.0327 0.3214 0.0391 0.039 Uiso 1 1 calc R . .
H16B H 0.0436 0.2119 -0.0314 0.039 Uiso 1 1 calc R . .
H16C H 0.0518 0.3761 -0.0751 0.039 Uiso 1 1 calc R . .
C17 C 0.3381(3) 0.2736(3) -0.0343(3) 0.0187(7) Uani 1 1 d . . .
C18 C 0.4104(4) 0.3883(4) -0.0826(3) 0.0234(7) Uani 1 1 d . . .
H18 H 0.3864 0.4776 -0.0633 0.028 Uiso 1 1 calc R . .
C19 C 0.5188(4) 0.3708(4) -0.1599(3) 0.0278(8) Uani 1 1 d . . .
H19 H 0.5694 0.4487 -0.1937 0.033 Uiso 1 1 calc R . .
C20 C 0.5534(4) 0.2408(4) -0.1879(3) 0.0241(7) Uani 1 1 d . . .
H20 H 0.6286 0.2289 -0.2396 0.029 Uiso 1 1 calc R . .
C21 C 0.4772(4) 0.1273(4) -0.1398(3) 0.0294(8) Uani 1 1 d . . .
H21 H 0.4992 0.0385 -0.1606 0.035 Uiso 1 1 calc R . .
C22 C 0.3703(4) 0.1427(4) -0.0624(3) 0.0272(8) Uani 1 1 d . . .
H22 H 0.3195 0.0649 -0.0289 0.033 Uiso 1 1 calc R . .
N1 N 0.2869(3) 0.2596(3) 0.3151(2) 0.0184(6) Uani 1 1 d . . .
N2 N 0.4477(3) 0.3445(3) 0.4166(2) 0.0235(6) Uani 1 1 d . . .
O5 O 0.2149(3) 0.4434(2) 0.0920(2) 0.0247(5) Uani 1 1 d . . .
O6 O 0.3069(3) 0.4125(3) 0.4287(2) 0.0292(6) Uani 1 1 d . . .
S1 S 0.20360(8) 0.30195(8) 0.06822(7) 0.01753(17) Uani 1 1 d . . .
Cl1 Cl 0.12348(9) -0.02514(8) 0.12180(7) 0.02223(17) Uani 1 1 d . . .
Cl2 Cl 0.20204(10) -0.03625(10) 0.37841(7) 0.0300(2) Uani 1 1 d . . .
Pt1 Pt 0.207385(11) 0.133067(11) 0.218198(9) 0.01661(6) Uani 1 1 d . . .

loop_
_atom_site_aniso_label
_atom_site_aniso_U_11
_atom_site_aniso_U_22
_atom_site_aniso_U_33
_atom_site_aniso_U_23
_atom_site_aniso_U_13
_atom_site_aniso_U_12
C1 0.0240(17) 0.0315(19) 0.0226(18) -0.0105(14) -0.0004(14) -0.0052(15)
C2 0.0219(17) 0.0317(19) 0.0230(18) -0.0127(14) 0.0009(14) -0.0003(15)
C3 0.0244(19) 0.039(2) 0.040(2) -0.0211(17) -0.0022(16) -0.0021(16)
C4 0.025(2) 0.062(3) 0.039(2) -0.019(2) -0.0018(17) 0.000(2)
C5 0.035(2) 0.058(3) 0.033(2) -0.0143(19) -0.0026(18) 0.015(2)
C6 0.048(3) 0.036(2) 0.046(3) -0.0080(19) -0.003(2) 0.014(2)
C7 0.034(2) 0.036(2) 0.039(2) -0.0135(17) 0.0019(17) -0.0066(18)
C8 0.047(2) 0.048(3) 0.031(2) -0.0163(18) -0.0160(19) 0.004(2)
C9 0.0251(18) 0.0246(18) 0.0261(19) -0.0085(14) -0.0049(14) -0.0028(15)
C10 0.0185(16) 0.0225(17) 0.0263(18) -0.0111(13) -0.0039(14) -0.0034(14)
C11 0.0184(16) 0.0208(17) 0.0286(19) -0.0048(13) -0.0048(14) -0.0026(14)
C12 0.0248(18) 0.0287(19) 0.0280(19) -0.0091(15) -0.0004(15) -0.0066(15)
C13 0.0212(18) 0.034(2) 0.039(2) -0.0154(17) 0.0029(16) -0.0013(16)
C14 0.0228(19) 0.030(2) 0.047(2) -0.0051(17) -0.0093(17) 0.0055(16)
C15 0.0285(19) 0.034(2) 0.0268(19) -0.0020(15) -0.0075(15) 0.0000(16)
C16 0.0186(17) 0.0288(19) 0.0291(19) -0.0015(14) -0.0065(14) -0.0009(14)
C17 0.0175(15) 0.0208(16) 0.0185(16) -0.0044(12) -0.0045(13) -0.0010(13)
C18 0.0262(18) 0.0189(16) 0.0250(18) -0.0043(13) 0.0005(14) -0.0001(14)
C19 0.0294(19) 0.0249(18) 0.0280(19) 0.0000(14) 0.0019(15) -0.0080(15)
C20 0.0232(17) 0.0304(19) 0.0189(17) -0.0056(14) 0.0000(14) -0.0008(15)
C21 0.034(2) 0.0250(19) 0.032(2) -0.0120(15) 0.0049(16) -0.0022(16)
C22 0.0301(19) 0.0233(18) 0.029(2) -0.0073(14) 0.0067(15) -0.0082(15)
N1 0.0156(13) 0.0226(14) 0.0172(14) -0.0049(11) -0.0001(11) 0.0006(11)
N2 0.0202(14) 0.0277(16) 0.0257(15) -0.0122(12) -0.0043(12) -0.0010(12)
O5 0.0301(13) 0.0169(12) 0.0278(13) -0.0068(9) 0.0015(10) -0.0007(10)
O6 0.0246(13) 0.0327(14) 0.0354(14) -0.0189(11) -0.0057(11) -0.0006(11)
S1 0.0180(4) 0.0158(4) 0.0194(4) -0.0046(3) -0.0022(3) -0.0011(3)
Cl1 0.0223(4) 0.0205(4) 0.0263(4) -0.0084(3) -0.0032(3) -0.0052(3)
Cl2 0.0403(5) 0.0257(5) 0.0232(4) 0.0019(3) -0.0055(4) -0.0087(4)
Pt1 0.01550(8) 0.01743(9) 0.01790(9) -0.00516(5) -0.00160(5) -0.00204(5)

loop_
_atom_type_symbol
_atom_type_description
_atom_type_scat_dispersion_real
_atom_type_scat_dispersion_imag
_atom_type_scat_source
C C 0.0033 0.0016 'International Tables Vol C Tables 4.2.6.8 and 6.1.1.4'
H H 0.0000 0.0000 'International Tables Vol C Tables 4.2.6.8 and 6.1.1.4'
N N 0.0061 0.0033 'International Tables Vol C Tables 4.2.6.8 and 6.1.1.4'
O O 0.0106 0.0060 'International Tables Vol C Tables 4.2.6.8 and 6.1.1.4'
S S 0.1246 0.1234 'International Tables Vol C Tables 4.2.6.8 and 6.1.1.4'
Cl Cl 0.1484 0.1585 'International Tables Vol C Tables 4.2.6.8 and 6.1.1.4'
Pt Pt -1.7033 8.3905 'International Tables Vol C Tables 4.2.6.8 and 6.1.1.4'

loop_
_geom_angle_atom_site_label_1
_geom_angle_atom_site_label_2
_geom_angle_atom_site_label_3
_geom_angle
_geom_angle_site_symmetry_1
_geom_angle_site_symmetry_3
_geom_angle_publ_flag
N1 C1 O6 115.1(3) . . ?
N1 C1 C2 130.2(3) . . ?
O6 C1 C2 114.7(3) . . ?
C3 C2 C7 120.5(3) . . ?
C3 C2 C1 122.0(3) . . ?
C7 C2 C1 117.5(3) . . ?
C2 C3 C4 118.8(4) . . ?
C2 C3 H3 120.6 . . ?
C4 C3 H3 120.6 . . ?
C5 C4 C3 121.1(4) . . ?
C5 C4 H4 119.5 . . ?
C3 C4 H4 119.5 . . ?
C4 C5 C6 120.1(4) . . ?
C4 C5 H5 120.0 . . ?
C6 C5 H5 120.0 . . ?
C5 C6 C7 120.2(4) . . ?
C5 C6 H6 119.9 . . ?
C7 C6 H6 119.9 . . ?
C6 C7 C2 119.4(4) . . ?
C6 C7 H7 120.3 . . ?
C2 C7 H7 120.3 . . ?
N2 C8 H8A 109.5 . . ?
N2 C8 H8B 109.5 . . ?
H8A C8 H8B 109.5 . . ?
N2 C8 H8C 109.5 . . ?
H8A C8 H8C 109.5 . . ?
H8B C8 H8C 109.5 . . ?
N1 C9 N2 102.5(3) . . ?
N1 C9 C10 116.5(3) . . ?
N2 C9 C10 109.3(3) . . ?
N1 C9 H9 109.4 . . ?
N2 C9 H9 109.4 . . ?
C10 C9 H9 109.4 . . ?
C11 C10 C15 119.5(3) . . ?
C11 C10 C9 122.4(3) . . ?
C15 C10 C9 118.0(3) . . ?
C10 C11 C12 120.2(3) . . ?
C10 C11 H11 119.9 . . ?
C12 C11 H11 119.9 . . ?
C13 C12 C11 119.7(3) . . ?
C13 C12 H12 120.2 . . ?
C11 C12 H12 120.2 . . ?
C12 C13 C14 120.6(3) . . ?
C12 C13 H13 119.7 . . ?
C14 C13 H13 119.7 . . ?
C13 C14 C15 119.9(4) . . ?
C13 C14 H14 120.0 . . ?
C15 C14 H14 120.0 . . ?
C14 C15 C10 120.0(4) . . ?
C14 C15 H15 120.0 . . ?
C10 C15 H15 120.0 . . ?
S1 C16 H16A 109.5 . . ?
S1 C16 H16B 109.5 . . ?
H16A C16 H16B 109.5 . . ?
S1 C16 H16C 109.5 . . ?
H16A C16 H16C 109.5 . . ?
H16B C16 H16C 109.5 . . ?
C18 C17 C22 121.4(3) . . ?
C18 C17 S1 116.7(2) . . ?
C22 C17 S1 121.9(3) . . ?
C17 C18 C19 118.9(3) . . ?
C17 C18 H18 120.5 . . ?
C19 C18 H18 120.5 . . ?
C20 C19 C18 120.4(3) . . ?
C20 C19 H19 119.8 . . ?
C18 C19 H19 119.8 . . ?
C19 C20 C21 119.6(3) . . ?
C19 C20 H20 120.2 . . ?
C21 C20 H20 120.2 . . ?
C22 C21 C20 120.6(3) . . ?
C22 C21 H21 119.7 . . ?
C20 C21 H21 119.7 . . ?
C21 C22 C17 119.0(3) . . ?
C21 C22 H22 120.5 . . ?
C17 C22 H22 120.5 . . ?
C1 N1 C9 107.7(3) . . ?
C1 N1 Pt1 130.8(2) . . ?
C9 N1 Pt1 120.2(2) . . ?
C9 N2 C8 112.2(3) . . ?
C9 N2 O6 103.5(2) . . ?
C8 N2 O6 105.4(3) . . ?
C1 O6 N2 104.9(2) . . ?
O5 S1 C16 107.76(16) . . ?
O5 S1 C17 107.29(15) . . ?
C16 S1 C17 102.03(16) . . ?
O5 S1 Pt1 115.09(10) . . ?
C16 S1 Pt1 111.22(12) . . ?
C17 S1 Pt1 112.54(11) . . ?
N1 Pt1 S1 92.04(8) . . ?
N1 Pt1 Cl1 174.93(8) . . ?
S1 Pt1 Cl1 92.87(3) . . ?
N1 Pt1 Cl2 86.93(8) . . ?
S1 Pt1 Cl2 177.04(3) . . ?
Cl1 Pt1 Cl2 88.22(3) . . ?

loop_
_geom_bond_atom_site_label_1
_geom_bond_atom_site_label_2
_geom_bond_distance
_geom_bond_site_symmetry_2
_geom_bond_publ_flag
C1 N1 1.291(4) . ?
C1 O6 1.339(4) . ?
C1 C2 1.469(5) . ?
C2 C3 1.383(5) . ?
C2 C7 1.393(5) . ?
C3 C4 1.394(6) . ?
C3 H3 0.9500 . ?
C4 C5 1.362(7) . ?
C4 H4 0.9500 . ?
C5 C6 1.382(7) . ?
C5 H5 0.9500 . ?
C6 C7 1.384(6) . ?
C6 H6 0.9500 . ?
C7 H7 0.9500 . ?
C8 N2 1.478(5) . ?
C8 H8A 0.9800 . ?
C8 H8B 0.9800 . ?
C8 H8C 0.9800 . ?
C9 N1 1.470(4) . ?
C9 N2 1.472(4) . ?
C9 C10 1.498(5) . ?
C9 H9 1.0000 . ?
C10 C11 1.386(5) . ?
C10 C15 1.397(5) . ?
C11 C12 1.391(5) . ?
C11 H11 0.9500 . ?
C12 C13 1.379(5) . ?
C12 H12 0.9500 . ?
C13 C14 1.381(6) . ?
C13 H13 0.9500 . ?
C14 C15 1.385(6) . ?
C14 H14 0.9500 . ?
C15 H15 0.9500 . ?
C16 S1 1.779(3) . ?
C16 H16A 0.9800 . ?
C16 H16B 0.9800 . ?
C16 H16C 0.9800 . ?
C17 C18 1.383(5) . ?
C17 C22 1.388(5) . ?
C17 S1 1.794(3) . ?
C18 C19 1.392(5) . ?
C18 H18 0.9500 . ?
C19 C20 1.383(5) . ?
C19 H19 0.9500 . ?
C20 C21 1.394(5) . ?
C20 H20 0.9500 . ?
C21 C22 1.379(5) . ?
C21 H21 0.9500 . ?
C22 H22 0.9500 . ?
N1 Pt1 2.045(3) . ?
N2 O6 1.478(4) . ?
O5 S1 1.467(2) . ?
S1 Pt1 2.2261(8) . ?
Cl1 Pt1 2.2934(8) . ?
Cl2 Pt1 2.3168(9) . ?

loop_
_geom_torsion_atom_site_label_1
_geom_torsion_atom_site_label_2
_geom_torsion_atom_site_label_3
_geom_torsion_atom_site_label_4
_geom_torsion
_geom_torsion_site_symmetry_1
_geom_torsion_site_symmetry_2
_geom_torsion_site_symmetry_3
_geom_torsion_site_symmetry_4
_geom_torsion_publ_flag
N1 C1 C2 C3 36.1(6) . . . . ?
O6 C1 C2 C3 -143.4(4) . . . . ?
N1 C1 C2 C7 -145.0(4) . . . . ?
O6 C1 C2 C7 35.5(5) . . . . ?
C7 C2 C3 C4 2.0(6) . . . . ?
C1 C2 C3 C4 -179.1(4) . . . . ?
C2 C3 C4 C5 -1.3(6) . . . . ?
C3 C4 C5 C6 0.6(7) . . . . ?
C4 C5 C6 C7 -0.6(7) . . . . ?
C5 C6 C7 C2 1.3(7) . . . . ?
C3 C2 C7 C6 -2.0(6) . . . . ?
C1 C2 C7 C6 179.0(4) . . . . ?
N1 C9 C10 C11 31.2(5) . . . . ?
N2 C9 C10 C11 -84.3(4) . . . . ?
N1 C9 C10 C15 -152.2(3) . . . . ?
N2 C9 C10 C15 92.3(4) . . . . ?
C15 C10 C11 C12 2.2(5) . . . . ?
C9 C10 C11 C12 178.7(3) . . . . ?
C10 C11 C12 C13 -2.3(5) . . . . ?
C11 C12 C13 C14 0.3(5) . . . . ?
C12 C13 C14 C15 1.6(6) . . . . ?
C13 C14 C15 C10 -1.6(6) . . . . ?
C11 C10 C15 C14 -0.3(5) . . . . ?
C9 C10 C15 C14 -176.9(3) . . . . ?
C22 C17 C18 C19 -0.9(5) . . . . ?
S1 C17 C18 C19 177.9(3) . . . . ?
C17 C18 C19 C20 0.1(5) . . . . ?
C18 C19 C20 C21 1.2(5) . . . . ?
C19 C20 C21 C22 -1.8(6) . . . . ?
C20 C21 C22 C17 1.0(6) . . . . ?
C18 C17 C22 C21 0.3(5) . . . . ?
S1 C17 C22 C21 -178.4(3) . . . . ?
O6 C1 N1 C9 5.9(4) . . . . ?
C2 C1 N1 C9 -173.7(4) . . . . ?
O6 C1 N1 Pt1 172.1(2) . . . . ?
C2 C1 N1 Pt1 -7.4(6) . . . . ?
N2 C9 N1 C1 -19.5(4) . . . . ?
C10 C9 N1 C1 -138.7(3) . . . . ?
N2 C9 N1 Pt1 172.5(2) . . . . ?
C10 C9 N1 Pt1 53.3(4) . . . . ?
N1 C9 N2 C8 137.7(3) . . . . ?
C10 C9 N2 C8 -98.1(4) . . . . ?
N1 C9 N2 O6 24.5(3) . . . . ?
C10 C9 N2 O6 148.7(3) . . . . ?
N1 C1 O6 N2 10.5(4) . . . . ?
C2 C1 O6 N2 -169.9(3) . . . . ?
C9 N2 O6 C1 -22.0(3) . . . . ?
C8 N2 O6 C1 -140.0(3) . . . . ?
C18 C17 S1 O5 -8.9(3) . . . . ?
C22 C17 S1 O5 169.8(3) . . . . ?
C18 C17 S1 C16 104.2(3) . . . . ?
C22 C17 S1 C16 -77.0(3) . . . . ?
C18 C17 S1 Pt1 -136.5(2) . . . . ?
C22 C17 S1 Pt1 42.3(3) . . . . ?
C1 N1 Pt1 S1 73.5(3) . . . . ?
C9 N1 Pt1 S1 -121.7(2) . . . . ?
C1 N1 Pt1 Cl1 -120.6(8) . . . . ?
C9 N1 Pt1 Cl1 44.2(10) . . . . ?
C1 N1 Pt1 Cl2 -103.7(3) . . . . ?
C9 N1 Pt1 Cl2 61.1(2) . . . . ?
O5 S1 Pt1 N1 -16.72(14) . . . . ?
C16 S1 Pt1 N1 -139.61(15) . . . . ?
C17 S1 Pt1 N1 106.61(14) . . . . ?
O5 S1 Pt1 Cl1 164.52(12) . . . . ?
C16 S1 Pt1 Cl1 41.63(14) . . . . ?
C17 S1 Pt1 Cl1 -72.15(12) . . . . ?
O5 S1 Pt1 Cl2 53.0(6) . . . . ?
C16 S1 Pt1 Cl2 -69.9(6) . . . . ?
C17 S1 Pt1 Cl2 176.3(5) . . . . ?
